data_4338295
loop_
_publ_author_name
'Li, Henan'
'Baikie, Tom'
'Pramana, Stevin S.'
'Shin, J. Felix'
'Keenan, Philip J.'
'Slater, Peter R.'
'Brink, Frank'
'Hester, James'
'An, Tao'
'White, Tim J.'

_publ_section_title
;
 Hydrothermal synthesis, structure investigation, and oxide ion
 conductivity of mixed si/ge-based apatite-type phases.
;
_journal_issue 10
_journal_name_full 'Inorganic chemistry'
_journal_page_first 4803
_journal_page_last 4812
_journal_paper_doi 10.1021/ic402370e
_journal_volume 53
_journal_year 2014
_chemical_formula_sum 'Ge0.181 H0.982 La8.395 Na1.535 O26.123 Si5.819'
_chemical_formula_weight 1800
_chemical_name_systematic ' ?'
_space_group_IT_number 176
_symmetry_cell_setting hexagonal
_symmetry_Int_Tables_number 176
_symmetry_space_group_name_Hall '-P 6c'
_symmetry_space_group_name_H-M 'P 63/m'
_cell_angle_alpha 90
_cell_angle_beta 90
_cell_angle_gamma 120
_cell_formula_units_Z 1
_cell_length_a 9.7332(3)
_cell_length_b 9.7332(3)
_cell_length_c 7.1863(3)
_cell_measurement_temperature 293
_cell_volume 589.59(4)
_diffrn_ambient_temperature 293
_diffrn_detector '128 linear position sensitive detectors'
_diffrn_measurement_device Echidna
_diffrn_measurement_device_type local
_diffrn_radiation_monochromator 'Ge 335'
_diffrn_radiation_probe neutron
_diffrn_radiation_type Neutron
_diffrn_radiation_wavelength 1.622
_diffrn_source_type 'Echidna (high resolution powder diffractometer) beamline'
_exptl_absorpt_coefficient_mu 0.012
_exptl_crystal_density_diffrn 5.0679
_exptl_crystal_density_method 'not measured'
_exptl_crystal_F_000 794
_pd_char_colour white
_pd_instr_location ' ?'
_pd_meas_2theta_range_max 163.950
_pd_meas_2theta_range_min 5.251
_pd_meas_number_of_points 3175
_pd_meas_scan_method fixed
_pd_proc_2theta_range_max 163.95
_pd_proc_2theta_range_min 5.251
_pd_proc_info_excluded_regions '4 to 10 degrees unreliable due to background'
_pd_proc_ls_background_function '5 Chebyshev polynoms'
_pd_proc_ls_pref_orient_corr none
_pd_proc_ls_profile_function Pseudo-Voigt
_pd_proc_ls_prof_R_factor 0.0315
_pd_proc_ls_prof_wR_expected 0.0206
_pd_proc_ls_prof_wR_factor 0.0393
_pd_proc_wavelength 1.622
_pd_spec_mounting 'vanadium can'
_pd_spec_mount_mode transmission
_pd_spec_shape cylinder
_refine_ls_goodness_of_fit_all 1.91
_refine_ls_hydrogen_treatment mixed
_refine_ls_matrix_type full
_refine_ls_number_constraints 7
_refine_ls_number_parameters 50
_refine_ls_number_restraints 0
_refine_ls_R_factor_all 0.0419
_refine_ls_shift/su_max 0.0382
_refine_ls_shift/su_mean 0.0079
_refine_ls_weighting_scheme sigma
_cod_data_source_file ic402370e_si_002.cif
_cod_data_source_block II
_cod_depositor_comments 'Adding full bibliography for 4338294--4338300.cif.'
_cod_original_cell_volume 589.59(3)
_cod_database_code 4338295

loop_
_symmetry_equiv_pos_site_id
_symmetry_equiv_pos_as_xyz
1 x,y,z
2 -y,x-y,z
3 -x+y,-x,z
4 -x,-y,z+1/2
5 y,-x+y,z+1/2
6 x-y,x,z+1/2
7 -x,-y,-z
8 y,-x+y,-z
9 x-y,x,-z
10 x,y,-z+1/2
11 -y,x-y,-z+1/2
12 -x+y,-x,-z+1/2

loop_
_atom_site_label
_atom_site_type_symbol
_atom_site_fract_x
_atom_site_fract_y
_atom_site_fract_z
_atom_site_adp_type
_atom_site_U_iso_or_equiv
_atom_site_symmetry_multiplicity
_atom_site_occupancy
_atom_site_calc_flag
La1 La 0.2360(4) -0.0129(5) 0.25 Uani 0.0211(13) 6 0.881(15) d
Na1 Na 0.2360(4) -0.0129(5) 0.25 Uani 0.0211(13) 6 0.119(15) d
La2 La 0.333333 0.666667 0.5051(7) Uani 0.0206(13) 4 0.778(12) d
Na2 Na 0.333333 0.666667 0.5051(7) Uani 0.0206(13) 4 0.205(16) d
Si1 Si 0.4030(8) 0.3695(7) 0.25 Uani 0.032(3) 6 0.970(11) d
Ge1 Ge 0.4030(8) 0.3695(7) 0.25 Uani 0.032(3) 6 0.030(11) d
O1 O 0.3235(5) 0.4874(6) 0.25 Uani 0.026(2) 6 1 d
O2 O 0.5946(5) 0.4719(5) 0.25 Uani 0.023(2) 6 1 d
O3 O 0.3479(4) 0.2559(4) 0.0728(4) Uani 0.0379(18) 12 1 d
O4 O 0 0 0.163(3) Uani 0.118(17) 4 0.531(14) d
H1 H 0 0 0.0354(8) Uiso 0.02 4 0.245(14) d

loop_
_atom_site_aniso_label
_atom_site_aniso_type_symbol
_atom_site_aniso_U_11
_atom_site_aniso_U_22
_atom_site_aniso_U_33
_atom_site_aniso_U_12
_atom_site_aniso_U_13
_atom_site_aniso_U_23
La1 La 0.0330(18) 0.0221(17) 0.0142(13) 0.0183(15) 0 0
Na1 Na 0.0330(18) 0.0221(17) 0.0142(13) 0.0183(15) 0 0
La2 La 0.0155(15) 0.0155(15) 0.031(2) 0.0077(7) 0 0
Na2 Na 0.0155(15) 0.0155(15) 0.031(2) 0.0077(7) 0 0
O2 O 0.031(3) 0.0088(18) 0.027(3) 0.009(2) 0 0
O3 O 0.068(3) 0.0225(19) 0.0180(15) 0.0187(18) -0.0189(15) 0.0030(13)

loop_
_geom_angle_atom_site_label_1
_geom_angle_atom_site_label_2
_geom_angle_atom_site_label_3
_geom_angle_site_symmetry_1
_geom_angle_site_symmetry_3
_geom_angle
Ge1 La1 O2 . 2_655 66.5525(18)
Ge1 La1 O3 . 5_555 106.5678(8)
Ge1 La1 O3 . 8_555 106.5678(8)
Ge1 La1 O4 . . 83.416(2)
Ge1 La1 O4 . 10_555 83.416(2)
O2 La1 O3 2_655 5_555 85.3087(7)
O2 La1 O3 2_655 8_555 85.3087(7)
O2 La1 O4 2_655 . 146.6377(14)
O2 La1 O4 2_655 10_555 146.6377(14)
O3 La1 O3 5_555 8_555 138.3132(16)
O3 La1 O4 5_555 . 118.3817(6)
O3 La1 O4 5_555 10_555 89.9269(11)
O3 La1 O4 8_555 . 89.9269(11)
O3 La1 O4 8_555 10_555 118.3817(6)
O4 La1 O4 . 10_555 29.5468(13)
Si1 Na1 O4 . . 83.416(2)
Si1 Na1 O4 . 10_555 83.416(2)
Ge1 Na1 O4 . . 83.416(2)
Ge1 Na1 O4 . 10_555 83.416(2)
O4 Na1 O4 . 10_555 29.5468(13)
La2 La2 O1 10_555 . 42.8150(13)
La2 La2 O1 10_555 2_665 42.8149(15)
La2 La2 O1 10_555 3_565 42.8148(13)
La2 La2 O2 10_555 4_665 134.2759(12)
La2 La2 O2 10_555 5_565 134.2760(15)
La2 La2 O2 10_555 6_555 134.2761(15)
La2 La2 O1 10_556 2_665 137.1851(15)
La2 La2 O1 10_556 3_565 137.1852(13)
La2 La2 O2 10_556 4_665 45.7241(12)
La2 La2 O2 10_556 5_565 45.7240(15)
La2 La2 O2 10_556 6_555 45.7239(15)
Na2 La2 O1 10_555 . 42.8150(13)
Na2 La2 O1 10_555 2_665 42.8149(15)
Na2 La2 O1 10_555 3_565 42.8148(13)
Na2 La2 O2 10_555 4_665 134.2759(12)
Na2 La2 O2 10_555 5_565 134.2760(15)
Na2 La2 O2 10_555 6_555 134.2761(15)
Na2 La2 O1 10_556 . 137.1850(13)
Na2 La2 O1 10_556 2_665 137.1851(15)
Na2 La2 O1 10_556 3_565 137.1852(13)
Na2 La2 O2 10_556 4_665 45.7241(12)
Na2 La2 O2 10_556 5_565 45.7240(15)
Na2 La2 O2 10_556 6_555 45.7239(15)
O1 La2 O1 . 2_665 72.112(3)
O1 La2 O1 . 3_565 72.1124(18)
O1 La2 O2 . 4_665 93.579(2)
O1 La2 O2 . 5_565 153.8926(11)
O1 La2 O2 . 6_555 125.164(2)
O1 La2 O1 2_665 3_565 72.112(3)
O1 La2 O2 2_665 4_665 125.1638(19)
O1 La2 O2 2_665 5_565 93.579(3)
O1 La2 O2 2_665 6_555 153.8930(9)
O1 La2 O2 3_565 4_665 153.8927(12)
O1 La2 O2 3_565 5_565 125.1642(16)
O1 La2 O2 3_565 6_555 93.579(3)
O2 La2 O2 4_665 5_565 76.641(2)
O2 La2 O2 4_665 6_555 76.641(2)
O2 La2 O2 5_565 6_555 76.641(3)
La2 Na2 Ge1 10_555 4_665 122.5261(11)
La2 Na2 Ge1 10_555 5_565 122.5262(12)
La2 Na2 Ge1 10_555 6_555 122.5262(14)
La2 Na2 Ge1 10_556 4_665 57.4739(11)
La2 Na2 Ge1 10_556 5_565 57.4738(12)
La2 Na2 Ge1 10_556 6_555 57.4738(14)
Na2 Na2 Ge1 10_555 4_665 122.5261(11)
Na2 Na2 Ge1 10_555 5_565 122.5262(12)
Na2 Na2 Ge1 10_555 6_555 122.5262(14)
Na2 Na2 Ge1 10_556 4_665 57.4739(11)
Na2 Na2 Ge1 10_556 5_565 57.4738(12)
Na2 Na2 Ge1 10_556 6_555 57.4738(14)
Ge1 Na2 Ge1 4_665 5_565 93.8040(16)
Ge1 Na2 Ge1 4_665 6_555 93.804(2)
Ge1 Na2 Ge1 5_565 6_555 93.804(2)
Na1 Si1 O1 . . 130.5910(19)
Na1 Si1 O2 . . 118.0855(17)
Na1 Si1 O3 . . 53.1132(14)
Na1 Si1 O3 . 10_555 53.1132(14)
O1 Si1 O2 . . 111.323(2)
O1 Si1 O3 . . 111.4182(14)
O1 Si1 O3 . 10_555 111.4182(14)
O2 Si1 O3 . . 108.1837(13)
O2 Si1 O3 . 10_555 108.1837(13)
O3 Si1 O3 . 10_555 106.093(3)
La1 Ge1 Na2 . 4_664 81.1369(17)
La1 Ge1 Na2 . 7_666 81.1369(17)
La1 Ge1 O1 . . 130.5910(19)
La1 Ge1 O2 . . 118.0855(17)
La1 Ge1 O3 . . 53.1132(14)
La1 Ge1 O3 . 10_555 53.1132(14)
Na1 Ge1 Na2 . 4_664 81.1369(17)
Na1 Ge1 Na2 . 7_666 81.1369(17)
Na1 Ge1 O1 . . 130.5910(19)
Na1 Ge1 O2 . . 118.0855(17)
Na1 Ge1 O3 . . 53.1132(14)
Na1 Ge1 O3 . 10_555 53.1132(14)
Na2 Ge1 Na2 4_664 7_666 65.052(2)
Na2 Ge1 O1 4_664 . 136.8639(10)
Na2 Ge1 O2 4_664 . 48.7916(15)
Na2 Ge1 O3 4_664 . 60.3659(19)
Na2 Ge1 O3 4_664 10_555 111.4010(15)
Na2 Ge1 O1 7_666 . 136.8639(10)
Na2 Ge1 O2 7_666 . 48.7916(15)
Na2 Ge1 O3 7_666 . 111.4010(15)
Na2 Ge1 O3 7_666 10_555 60.3659(19)
O1 Ge1 O2 . . 111.323(2)
O1 Ge1 O3 . . 111.4182(14)
O1 Ge1 O3 . 10_555 111.4182(14)
O2 Ge1 O3 . . 108.1837(13)
O2 Ge1 O3 . 10_555 108.1837(13)
O3 Ge1 O3 . 10_555 106.093(3)
La2 O1 La2 . 10_555 94.370(3)
La2 O1 Si1 . . 127.5071(12)
La2 O1 Ge1 . . 127.5071(12)
La2 O1 Si1 10_555 . 127.5071(12)
La2 O1 Ge1 10_555 . 127.5071(12)
La1 O2 La2 3_665 4_664 116.1265(15)
La1 O2 La2 3_665 7_666 116.1265(15)
La1 O2 Si1 3_665 . 124.6380(16)
La1 O2 Ge1 3_665 . 124.6380(16)
La2 O2 La2 4_664 7_666 88.552(2)
La2 O2 Si1 4_664 . 102.3687(15)
La2 O2 Ge1 4_664 . 102.3687(15)
La2 O2 Si1 7_666 . 102.3687(15)
La2 O2 Ge1 7_666 . 102.3687(15)
La1 O3 Si1 6_554 . 141.5993(13)
La1 O3 Ge1 6_554 . 141.5993(13)
La1 O4 La1 . 2_555 113.7323(14)
La1 O4 La1 . 3_555 113.732(2)
La1 O4 Na1 . 2_555 113.7323(14)
La1 O4 Na1 . 3_555 113.732(2)
La1 O4 O4 . 10_555 75.2266(6)
La1 O4 H1 . . 104.7734(6)
La1 O4 La1 2_555 3_555 113.732(2)
La1 O4 Na1 2_555 . 113.7323(14)
La1 O4 Na1 2_555 3_555 113.732(2)
La1 O4 O4 2_555 10_555 75.2266(7)
La1 O4 H1 2_555 . 104.7734(7)
La1 O4 Na1 3_555 . 113.732(2)
La1 O4 Na1 3_555 2_555 113.732(2)
La1 O4 O4 3_555 10_555 75.2266(8)
La1 O4 H1 3_555 . 104.7734(8)
Na1 O4 Na1 . 2_555 113.7323(14)
Na1 O4 Na1 . 3_555 113.732(2)
Na1 O4 O4 . 10_555 75.2266(6)
Na1 O4 H1 . . 104.7734(6)
Na1 O4 Na1 2_555 3_555 113.732(2)
Na1 O4 O4 2_555 10_555 75.2266(7)
Na1 O4 H1 2_555 . 104.7734(7)
Na1 O4 O4 3_555 10_555 75.2266(8)
Na1 O4 H1 3_555 . 104.7734(8)

loop_
_geom_bond_atom_site_label_1
_geom_bond_atom_site_label_2
_geom_bond_site_symmetry_2
_geom_bond_distance
La1 Ge1 . 3.2318(2)
La1 O2 2_655 2.46418(18)
La1 O3 5_555 2.48193(16)
La1 O3 8_555 2.48193(16)
La1 O4 . 2.44322(11)
La1 O4 10_555 2.44322(11)
Na1 Si1 . 3.2318(2)
Na1 Ge1 . 3.2318(2)
Na1 O4 . 2.44322(11)
Na1 O4 10_555 2.44322(11)
La2 O1 . 2.49955(12)
La2 O1 2_665 2.49955(13)
La2 O1 3_565 2.49955(12)
La2 O2 4_665 2.52047(10)
La2 O2 5_565 2.52047(13)
La2 O2 6_555 2.52047(13)
Na2 Ge1 4_665 3.27251(13)
Na2 Ge1 5_565 3.27251(15)
Na2 Ge1 6_555 3.27251(19)
Si1 O1 . 1.67443(5)
Si1 O2 . 1.61604(12)
Si1 O3 . 1.59378(9)
Si1 O3 10_555 1.59378(9)
Ge1 O1 . 1.67443(5)
Ge1 O2 . 1.61604(12)
Ge1 O3 . 1.59378(9)
Ge1 O3 10_555 1.59378(9)
O4 O4 10_555 1.24603(9)
O4 H1 . 0.91890(7)
H1 H1 7_555 0.50930(4)

loop_
_geom_hbond_atom_site_label_D
_geom_hbond_atom_site_label_H
_geom_hbond_atom_site_label_A
_geom_hbond_site_symmetry_A
_geom_hbond_distance_DH
_geom_hbond_distance_HA
_geom_hbond_distance_DA
O4 H1 O4 7_555 0.92 1.43 2.3471
